data_4067230
loop_
_publ_author_name
'Demir, Selvan'
'Montalvo, Elizabeth'
'Ziller, Joseph W.'
'Meyer, Gerd'
'Evans, William J.'

_publ_section_title
;
 Facile Insertion of N2O into Metal--Carbon Bonds of Metallocene
 Allyl Complexes to Form (RN2O)^-^ Ligands
;
_journal_issue 23
_journal_name_full Organometallics
_journal_page_first 6608
_journal_page_last 6611
_journal_paper_doi 10.1021/om100917w
_journal_volume 29
_journal_year 2010
_chemical_formula_sum 'C60 H86 N4 O2 Sm2'
_chemical_formula_weight 1196.03
_chemical_name_systematic ?
_space_group_IT_number 14
_symmetry_cell_setting monoclinic
_symmetry_space_group_name_Hall '-P 2yn'
_symmetry_space_group_name_H-M 'P 1 21/n 1'
_atom_sites_solution_hydrogens geom
_atom_sites_solution_primary direct
_atom_sites_solution_secondary difmap
_audit_creation_method SHELXTL
_cell_angle_alpha 90.00
_cell_angle_beta 93.5110(10)
_cell_angle_gamma 90.00
_cell_formula_units_Z 4
_cell_length_a 14.8358(6)
_cell_length_b 14.0396(5)
_cell_length_c 27.3264(10)
_cell_measurement_reflns_used 9391
_cell_measurement_temperature 173(2)
_cell_measurement_theta_max 28.66
_cell_measurement_theta_min 2.44
_cell_volume 5681.1(4)
_computing_cell_refinement 'Bruker SAINT'
_computing_data_collection 'Bruker APEX2'
_computing_data_reduction 'Bruker SAINT'
_computing_molecular_graphics 'Bruker SHELXTL'
_computing_publication_material 'Bruker SHELXTL'
_computing_structure_refinement 'SHELXL-97 (Sheldrick, 2008)'
_computing_structure_solution 'SHELXS-97 (Sheldrick, 2008)'
_diffrn_ambient_temperature 173(2)
_diffrn_measured_fraction_theta_full 0.995
_diffrn_measured_fraction_theta_max 0.995
_diffrn_measurement_device_type 'Bruker APEX-II CCD'
_diffrn_measurement_method '\f and \w scans'
_diffrn_radiation_monochromator graphite
_diffrn_radiation_source 'fine-focus sealed tube'
_diffrn_radiation_type MoK\a
_diffrn_radiation_wavelength 0.71073
_diffrn_reflns_av_R_equivalents 0.0241
_diffrn_reflns_av_sigmaI/netI 0.0191
_diffrn_reflns_limit_h_max 19
_diffrn_reflns_limit_h_min -19
_diffrn_reflns_limit_k_max 18
_diffrn_reflns_limit_k_min -18
_diffrn_reflns_limit_l_max 35
_diffrn_reflns_limit_l_min -35
_diffrn_reflns_number 66294
_diffrn_reflns_theta_full 27.87
_diffrn_reflns_theta_max 27.87
_diffrn_reflns_theta_min 2.00
_exptl_absorpt_coefficient_mu 2.090
_exptl_absorpt_correction_T_max 0.7514
_exptl_absorpt_correction_T_min 0.4938
_exptl_absorpt_correction_type numerical
_exptl_absorpt_process_details 'Bruker SADABS'
_exptl_crystal_colour orange
_exptl_crystal_density_diffrn 1.398
_exptl_crystal_density_meas ?
_exptl_crystal_density_method 'not measured'
_exptl_crystal_description plate
_exptl_crystal_F_000 2456
_exptl_crystal_size_max 0.39
_exptl_crystal_size_mid 0.20
_exptl_crystal_size_min 0.14
_refine_diff_density_max 1.853
_refine_diff_density_min -1.278
_refine_diff_density_rms 0.090
_refine_ls_extinction_method none
_refine_ls_goodness_of_fit_ref 1.027
_refine_ls_hydrogen_treatment constr
_refine_ls_matrix_type full
_refine_ls_number_parameters 560
_refine_ls_number_reflns 13488
_refine_ls_number_restraints 0
_refine_ls_restrained_S_all 1.027
_refine_ls_R_factor_all 0.0403
_refine_ls_R_factor_gt 0.0308
_refine_ls_shift/su_max 0.002
_refine_ls_shift/su_mean 0.000
_refine_ls_structure_factor_coef Fsqd
_refine_ls_weighting_details 'calc w=1/[\s^2^(Fo^2^)+(0.0392P)^2^+9.0265P] where P=(Fo^2^+2Fc^2^)/3'
_refine_ls_weighting_scheme calc
_refine_ls_wR_factor_gt 0.0774
_refine_ls_wR_factor_ref 0.0847
_reflns_number_gt 11156
_reflns_number_total 13488
_reflns_threshold_expression >2sigma(I)
_cod_data_source_file om100917w_si_001.cif
_cod_data_source_block sd40
_cod_depositor_comments
;
The following automatic conversions were performed:

'_symmetry_cell_setting' value 'Monoclinic' changed to 'monoclinic'
according to /home/saulius/struct/CIF-dictionaries/cif_core.dic
dictionary named 'cif_core.dic' version 2.4.1 from 2010-06-29.

Automatic conversion script
Id: cif_fix_values 1715 2011-07-08 13:25:40Z adriana 

The following automatic conversions were performed:

'_exptl_crystal_density_meas' value 'none' was changed to '?' - the
value is perceived as not measured.

Automatic conversion script
Id: cif_fix_values 3008 2015-01-20 13:52:24Z robertas 
;
_cod_original_sg_symbol_H-M P2(1)/n
_cod_database_code 4067230

loop_
_symmetry_equiv_pos_as_xyz
'x, y, z'
'-x+1/2, y+1/2, -z+1/2'
'-x, -y, -z'
'x-1/2, -y-1/2, z-1/2'

loop_
_atom_site_label
_atom_site_type_symbol
_atom_site_fract_x
_atom_site_fract_y
_atom_site_fract_z
_atom_site_U_iso_or_equiv
_atom_site_adp_type
_atom_site_occupancy
_atom_site_symmetry_multiplicity
_atom_site_calc_flag
_atom_site_refinement_flags
_atom_site_disorder_assembly
_atom_site_disorder_group
Sm1 Sm 0.484096(10) 0.720900(11) 0.201613(5) 0.02735(5) Uani 1 1 d . . .
Sm2 Sm 0.265147(10) 0.754051(10) 0.046938(5) 0.02668(5) Uani 1 1 d . A .
N1 N 0.32226(17) 0.73621(18) 0.16466(9) 0.0295(5) Uani 1 1 d . A .
N2 N 0.31261(17) 0.71605(19) 0.20887(9) 0.0342(6) Uani 1 1 d . A .
N3 N 0.42676(17) 0.73940(18) 0.08385(9) 0.0300(5) Uani 1 1 d . . .
N4 N 0.43642(17) 0.75284(18) 0.03882(9) 0.0319(5) Uani 1 1 d . A .
O1 O 0.49722(14) 0.72639(16) 0.11387(7) 0.0343(5) Uani 1 1 d . A .
O2 O 0.25145(15) 0.75113(15) 0.13487(7) 0.0335(5) Uani 1 1 d . . .
C1 C 0.4701(2) 0.5299(2) 0.22206(12) 0.0371(7) Uani 1 1 d . A .
C2 C 0.5345(2) 0.5363(2) 0.18568(12) 0.0373(7) Uani 1 1 d . A .
C3 C 0.6123(2) 0.5819(2) 0.20687(12) 0.0374(7) Uani 1 1 d . A .
C4 C 0.5983(2) 0.6010(2) 0.25653(11) 0.0385(7) Uani 1 1 d . A .
C5 C 0.5097(2) 0.5720(2) 0.26548(11) 0.0389(7) Uani 1 1 d . A .
C6 C 0.3832(3) 0.4756(3) 0.21949(15) 0.0530(9) Uani 1 1 d . . .
H6A H 0.3834 0.4301 0.2467 0.080 Uiso 1 1 calc R A .
H6B H 0.3766 0.4411 0.1883 0.080 Uiso 1 1 calc R . .
H6C H 0.3326 0.5200 0.2218 0.080 Uiso 1 1 calc R . .
C7 C 0.5297(3) 0.4930(3) 0.13533(13) 0.0523(9) Uani 1 1 d . . .
H7A H 0.5302 0.5438 0.1107 0.078 Uiso 1 1 calc R A .
H7B H 0.4739 0.4559 0.1304 0.078 Uiso 1 1 calc R . .
H7C H 0.5819 0.4512 0.1320 0.078 Uiso 1 1 calc R . .
C8 C 0.6977(3) 0.5989(3) 0.18107(16) 0.0584(10) Uani 1 1 d . . .
H8A H 0.7365 0.6434 0.2003 0.088 Uiso 1 1 calc R A .
H8B H 0.6826 0.6259 0.1485 0.088 Uiso 1 1 calc R . .
H8C H 0.7296 0.5384 0.1776 0.088 Uiso 1 1 calc R . .
C9 C 0.6697(3) 0.6244(3) 0.29616(15) 0.0594(11) Uani 1 1 d . . .
H9A H 0.6842 0.5672 0.3156 0.089 Uiso 1 1 calc R A .
H9B H 0.6474 0.6742 0.3174 0.089 Uiso 1 1 calc R . .
H9C H 0.7242 0.6471 0.2812 0.089 Uiso 1 1 calc R . .
C10 C 0.4690(2) 0.57308(10) 0.31432(8) 0.0589(11) Uani 1 1 d . . .
H10A H 0.5052 0.5332 0.3374 0.088 Uiso 1 1 calc R A .
H10B H 0.4072 0.5482 0.3107 0.088 Uiso 1 1 calc R . .
H10C H 0.4679 0.6385 0.3267 0.088 Uiso 1 1 calc R . .
C11 C 0.45229(12) 0.90011(11) 0.23570(6) 0.0385(12) Uiso 0.60 1 d PR A 1
C12 C 0.51851(12) 0.86736(11) 0.27139(6) 0.0436(15) Uiso 0.60 1 d PR A 1
C13 C 0.60143(12) 0.85829(13) 0.24850(6) 0.0418(13) Uiso 0.60 1 d PR A 1
C14 C 0.58640(12) 0.88539(11) 0.19865(6) 0.0363(11) Uiso 0.60 1 d PR A 1
C15 C 0.49425(12) 0.91126(11) 0.19074(6) 0.0343(11) Uiso 0.60 1 d PR A 1
C16 C 0.35452(11) 0.91970(14) 0.24408(6) 0.0568(16) Uiso 0.60 1 d PR A 1
H16A H 0.3282 0.8643 0.2597 0.085 Uiso 0.60 1 calc PR B 1
H16B H 0.3215 0.9322 0.2126 0.085 Uiso 0.60 1 calc PR C 1
H16C H 0.3503 0.9754 0.2654 0.085 Uiso 0.60 1 calc PR D 1
C17 C 0.50345(12) 0.84599(12) 0.32438(6) 0.0551(16) Uiso 0.60 1 d PR A 1
H17A H 0.5256 0.8993 0.3449 0.083 Uiso 0.60 1 calc PR E 1
H17B H 0.5362 0.7879 0.3344 0.083 Uiso 0.60 1 calc PR F 1
H17C H 0.4388 0.8369 0.3283 0.083 Uiso 0.60 1 calc PR G 1
C18 C 0.69008(11) 0.8256(2) 0.27291(6) 0.075(2) Uiso 0.60 1 d PR A 1
H18A H 0.7090 0.7664 0.2575 0.112 Uiso 0.60 1 calc PR H 1
H18B H 0.6827 0.8143 0.3078 0.112 Uiso 0.60 1 calc PR I 1
H18C H 0.7361 0.8747 0.2692 0.112 Uiso 0.60 1 calc PR J 1
C19 C 0.65619(12) 0.88654(12) 0.16073(6) 0.0490(14) Uiso 0.60 1 d PR A 1
H19A H 0.6305 0.8582 0.1302 0.073 Uiso 0.60 1 calc PR K 1
H19B H 0.7091 0.8497 0.1728 0.073 Uiso 0.60 1 calc PR L 1
H19C H 0.6742 0.9524 0.1546 0.073 Uiso 0.60 1 calc PR M 1
C20 C 0.44890(11) 0.94479(14) 0.14294(6) 0.0500(14) Uiso 0.60 1 d PR A 1
H20A H 0.4347 1.0128 0.1453 0.075 Uiso 0.60 1 calc PR N 1
H20B H 0.3930 0.9087 0.1360 0.075 Uiso 0.60 1 calc PR O 1
H20C H 0.4895 0.9347 0.1164 0.075 Uiso 0.60 1 calc PR P 1
C11B C 0.45325(12) 0.88928(11) 0.25054(6) 0.046(2) Uiso 0.40 1 d PR A 2
C12B C 0.53901(12) 0.85976(11) 0.27206(6) 0.042(2) Uiso 0.40 1 d PR A 2
C13B C 0.60302(12) 0.86395(12) 0.23499(6) 0.046(2) Uiso 0.40 1 d PR A 2
C14B C 0.55678(12) 0.89605(10) 0.19055(6) 0.044(2) Uiso 0.40 1 d PR A 2
C15B C 0.46425(12) 0.91174(12) 0.20017(6) 0.049(2) Uiso 0.40 1 d PR A 2
C16B C 0.36580(11) 0.89572(13) 0.27665(6) 0.082(4) Uiso 0.40 1 d PR A 2
H16D H 0.3692 0.8533 0.3052 0.123 Uiso 0.40 1 calc PR Q 2
H16E H 0.3151 0.8767 0.2541 0.123 Uiso 0.40 1 calc PR R 2
H16F H 0.3568 0.9614 0.2875 0.123 Uiso 0.40 1 calc PR S 2
C17B C 0.55874(11) 0.82932(15) 0.32505(6) 0.089(4) Uiso 0.40 1 d PR A 2
H17D H 0.5556 0.8849 0.3465 0.133 Uiso 0.40 1 calc PR T 2
H17E H 0.6193 0.8014 0.3288 0.133 Uiso 0.40 1 calc PR U 2
H17F H 0.5141 0.7820 0.3340 0.133 Uiso 0.40 1 calc PR V 2
C18B C 0.70279(11) 0.83870(19) 0.24167(6) 0.102(5) Uiso 0.40 1 d PR A 2
H18D H 0.7106 0.7703 0.2362 0.152 Uiso 0.40 1 calc PR W 2
H18E H 0.7255 0.8550 0.2751 0.152 Uiso 0.40 1 calc PR X 2
H18F H 0.7365 0.8746 0.2180 0.152 Uiso 0.40 1 calc PR Y 2
C19B C 0.59868(12) 0.91093(10) 0.14168(6) 0.093(4) Uiso 0.40 1 d PR A 2
H19D H 0.6443 0.9614 0.1451 0.140 Uiso 0.40 1 calc PR Z 2
H19E H 0.5516 0.9293 0.1168 0.140 Uiso 0.40 1 calc PR A 2
H19F H 0.6272 0.8516 0.1317 0.140 Uiso 0.40 1 calc PR B 2
C20B C 0.39055(11) 0.94631(15) 0.16334(6) 0.096(4) Uiso 0.40 1 d PR A 2
H20D H 0.3998 1.0140 0.1565 0.144 Uiso 0.40 1 calc PR C 2
H20E H 0.3315 0.9375 0.1769 0.144 Uiso 0.40 1 calc PR D 2
H20F H 0.3929 0.9097 0.1329 0.144 Uiso 0.40 1 calc PR E 2
C21 C 0.2522(2) 0.5653(2) 0.06062(11) 0.0359(7) Uani 1 1 d . . .
C22 C 0.1609(2) 0.5957(2) 0.05253(11) 0.0365(7) Uani 1 1 d . A .
C23 C 0.1471(2) 0.6217(2) 0.00279(11) 0.0355(6) Uani 1 1 d . . .
C24 C 0.2302(2) 0.6098(2) -0.01978(11) 0.0367(7) Uani 1 1 d . A .
C25 C 0.2945(2) 0.5737(2) 0.01598(11) 0.0372(7) Uani 1 1 d . A .
C26 C 0.2924(3) 0.5255(3) 0.10760(13) 0.0482(8) Uani 1 1 d . A .
H26A H 0.3108 0.4594 0.1025 0.072 Uiso 1 1 calc R . .
H26B H 0.2475 0.5275 0.1325 0.072 Uiso 1 1 calc R . .
H26C H 0.3452 0.5634 0.1187 0.072 Uiso 1 1 calc R . .
C27 C 0.0893(2) 0.5941(3) 0.08916(13) 0.0509(9) Uani 1 1 d . . .
H27A H 0.0334 0.6217 0.0743 0.076 Uiso 1 1 calc R A .
H27B H 0.1096 0.6313 0.1181 0.076 Uiso 1 1 calc R . .
H27C H 0.0781 0.5281 0.0989 0.076 Uiso 1 1 calc R . .
C28 C 0.0561(2) 0.6369(3) -0.02336(14) 0.0543(9) Uani 1 1 d . A .
H28A H 0.0221 0.5770 -0.0240 0.081 Uiso 1 1 calc R . .
H28B H 0.0639 0.6580 -0.0570 0.081 Uiso 1 1 calc R . .
H28C H 0.0229 0.6856 -0.0061 0.081 Uiso 1 1 calc R . .
C29 C 0.2459(3) 0.6219(3) -0.07322(12) 0.0531(9) Uani 1 1 d . . .
H29A H 0.3082 0.6429 -0.0768 0.080 Uiso 1 1 calc R A .
H29B H 0.2040 0.6696 -0.0876 0.080 Uiso 1 1 calc R . .
H29C H 0.2359 0.5609 -0.0902 0.080 Uiso 1 1 calc R . .
C30 C 0.3881(2) 0.5397(3) 0.00659(14) 0.0514(9) Uani 1 1 d . . .
H30A H 0.4244 0.5358 0.0377 0.077 Uiso 1 1 calc R A .
H30B H 0.4164 0.5845 -0.0153 0.077 Uiso 1 1 calc R . .
H30C H 0.3846 0.4766 -0.0087 0.077 Uiso 1 1 calc R . .
C31 C 0.2530(2) 0.9019(2) -0.01873(11) 0.0417(8) Uani 1 1 d . . .
C32 C 0.1623(2) 0.8743(2) -0.01474(12) 0.0440(8) Uani 1 1 d . A .
C33 C 0.1393(2) 0.8952(2) 0.03336(13) 0.0423(8) Uani 1 1 d . . .
C34 C 0.2140(2) 0.9394(2) 0.05821(11) 0.0379(7) Uani 1 1 d . A .
C35 C 0.2849(2) 0.9439(2) 0.02627(12) 0.0379(7) Uani 1 1 d . A .
C36 C 0.3021(3) 0.8997(3) -0.06537(14) 0.0663(12) Uani 1 1 d . A .
H36A H 0.2687 0.9375 -0.0906 0.099 Uiso 1 1 calc R . .
H36B H 0.3068 0.8337 -0.0767 0.099 Uiso 1 1 calc R . .
H36C H 0.3628 0.9264 -0.0592 0.099 Uiso 1 1 calc R . .
C37 C 0.0977(3) 0.8516(3) -0.05784(16) 0.0703(13) Uani 1 1 d . . .
H37A H 0.0424 0.8237 -0.0461 0.105 Uiso 1 1 calc R A .
H37B H 0.1259 0.8061 -0.0794 0.105 Uiso 1 1 calc R . .
H37C H 0.0826 0.9101 -0.0761 0.105 Uiso 1 1 calc R . .
C38 C 0.0473(3) 0.8828(3) 0.05349(19) 0.0707(13) Uani 1 1 d . A .
H38A H 0.0545 0.8608 0.0875 0.106 Uiso 1 1 calc R . .
H38B H 0.0125 0.8358 0.0337 0.106 Uiso 1 1 calc R . .
H38C H 0.0153 0.9439 0.0522 0.106 Uiso 1 1 calc R . .
C39 C 0.2101(3) 0.9843(3) 0.10799(13) 0.0580(10) Uani 1 1 d . . .
H39A H 0.2075 0.9344 0.1329 0.087 Uiso 1 1 calc R A .
H39B H 0.1561 1.0245 0.1086 0.087 Uiso 1 1 calc R . .
H39C H 0.2641 1.0235 0.1149 0.087 Uiso 1 1 calc R . .
C40 C 0.3727(3) 0.9963(3) 0.03314(16) 0.0575(10) Uani 1 1 d . . .
H40A H 0.3766 1.0271 0.0654 0.086 Uiso 1 1 calc R A .
H40B H 0.3760 1.0448 0.0075 0.086 Uiso 1 1 calc R . .
H40C H 0.4228 0.9514 0.0310 0.086 Uiso 1 1 calc R . .
C41 C 0.2201(2) 0.7078(3) 0.22557(12) 0.0511(9) Uani 1 1 d . . .
H41A H 0.1869 0.6576 0.2065 0.061 Uiso 1 1 calc R A .
H41B H 0.1877 0.7688 0.2199 0.061 Uiso 1 1 calc R . .
C42 C 0.2235(3) 0.6837(4) 0.27893(14) 0.0744(15) Uani 1 1 d . A .
H42A H 0.2734 0.6457 0.2904 0.089 Uiso 1 1 calc R . .
C43 C 0.1721(3) 0.7054(4) 0.30952(16) 0.0676(13) Uani 1 1 d . . .
H43A H 0.1206 0.7434 0.3007 0.081 Uiso 1 1 calc R A .
H43B H 0.1830 0.6846 0.3424 0.081 Uiso 1 1 calc R . .
C44 C 0.5291(2) 0.7542(3) 0.02216(12) 0.0453(9) Uani 1 1 d . . .
H44A H 0.5615 0.6959 0.0336 0.054 Uiso 1 1 calc R A .
H44B H 0.5621 0.8100 0.0363 0.054 Uiso 1 1 calc R . .
C45 C 0.5265(3) 0.7592(4) -0.03263(14) 0.0630(12) Uani 1 1 d . A .
H45A H 0.4773 0.7931 -0.0482 0.076 Uiso 1 1 calc R . .
C46 C 0.5811(3) 0.7243(4) -0.06001(15) 0.0627(12) Uani 1 1 d . . .
H46A H 0.6317 0.6896 -0.0466 0.075 Uiso 1 1 calc R A .
H46B H 0.5724 0.7322 -0.0945 0.075 Uiso 1 1 calc R . .
C47 C 0.5455(4) 1.2316(5) 0.3244(2) 0.0961(19) Uani 1 1 d . . .
H47A H 0.5372 1.2373 0.3585 0.115 Uiso 1 1 calc R . .
C48 C 0.5467(4) 1.1445(4) 0.3011(2) 0.0807(15) Uani 1 1 d . . .
H48A H 0.5366 1.0897 0.3204 0.097 Uiso 1 1 calc R . .
C49 C 0.5610(3) 1.1299(3) 0.25299(19) 0.0661(12) Uani 1 1 d . . .
H49A H 0.5628 1.0679 0.2392 0.079 Uiso 1 1 calc R . .
C50 C 0.5731(3) 1.2137(4) 0.22462(19) 0.0721(14) Uani 1 1 d . . .
C51 C 0.5710(3) 1.3016(3) 0.2461(2) 0.0693(13) Uani 1 1 d . . .
H51A H 0.5789 1.3579 0.2276 0.083 Uiso 1 1 calc R . .
C52 C 0.5567(4) 1.3062(5) 0.2965(3) 0.099(2) Uani 1 1 d . . .
H52A H 0.5551 1.3674 0.3113 0.119 Uiso 1 1 calc R . .
C53 C 0.5863(4) 1.2060(6) 0.1739(2) 0.127(3) Uani 1 1 d . . .
H53A H 0.6092 1.2666 0.1619 0.190 Uiso 1 1 calc R . .
H53B H 0.5288 1.1906 0.1561 0.190 Uiso 1 1 calc R . .
H53C H 0.6302 1.1553 0.1686 0.190 Uiso 1 1 calc R . .
C54 C -0.2019(3) 0.8308(4) 0.0428(2) 0.0797(15) Uani 1 1 d . . .
H54A H -0.2086 0.8926 0.0563 0.096 Uiso 1 1 calc R . .
C55 C -0.1848(3) 0.8214(3) -0.0065(2) 0.0666(12) Uani 1 1 d . . .
H55A H -0.1794 0.8763 -0.0264 0.080 Uiso 1 1 calc R . .
C56 C -0.1758(3) 0.7314(3) -0.02633(18) 0.0587(10) Uani 1 1 d . . .
C57 C -0.1828(3) 0.6524(3) 0.00351(18) 0.0619(11) Uani 1 1 d . . .
H57A H -0.1763 0.5901 -0.0095 0.074 Uiso 1 1 calc R . .
C58 C -0.1991(4) 0.6648(4) 0.0520(2) 0.0803(15) Uani 1 1 d . . .
H58A H -0.2035 0.6103 0.0723 0.096 Uiso 1 1 calc R . .
C59 C -0.2092(4) 0.7528(4) 0.0719(2) 0.0859(17) Uani 1 1 d . . .
H59A H -0.2210 0.7597 0.1055 0.103 Uiso 1 1 calc R . .
C60 C -0.1578(4) 0.7192(5) -0.0788(2) 0.0946(19) Uani 1 1 d . . .
H60A H -0.1229 0.7736 -0.0897 0.142 Uiso 1 1 calc R . .
H60B H -0.2152 0.7153 -0.0984 0.142 Uiso 1 1 calc R . .
H60C H -0.1234 0.6604 -0.0829 0.142 Uiso 1 1 calc R . .

loop_
_atom_site_aniso_label
_atom_site_aniso_U_11
_atom_site_aniso_U_22
_atom_site_aniso_U_33
_atom_site_aniso_U_23
_atom_site_aniso_U_13
_atom_site_aniso_U_12
Sm1 0.02672(8) 0.03360(9) 0.02193(8) 0.00092(5) 0.00299(5) -0.00070(5)
Sm2 0.02694(8) 0.03139(9) 0.02196(8) 0.00060(5) 0.00344(6) 0.00201(5)
N1 0.0290(13) 0.0353(13) 0.0247(12) -0.0003(9) 0.0043(10) -0.0002(10)
N2 0.0310(13) 0.0451(16) 0.0269(12) 0.0018(10) 0.0065(10) -0.0003(11)
N3 0.0292(13) 0.0366(13) 0.0247(12) 0.0006(9) 0.0042(10) -0.0006(10)
N4 0.0286(13) 0.0409(15) 0.0268(12) 0.0013(10) 0.0060(10) 0.0016(10)
O1 0.0319(11) 0.0462(13) 0.0249(10) 0.0018(9) 0.0030(8) 0.0022(9)
O2 0.0307(11) 0.0450(13) 0.0248(10) 0.0002(8) 0.0027(8) 0.0029(9)
C1 0.0382(17) 0.0356(17) 0.0376(16) 0.0102(13) 0.0024(13) -0.0012(13)
C2 0.0426(18) 0.0339(16) 0.0353(16) 0.0019(12) 0.0021(13) 0.0052(13)
C3 0.0334(16) 0.0400(17) 0.0395(17) 0.0042(13) 0.0075(13) 0.0080(13)
C4 0.0343(16) 0.0463(19) 0.0343(16) 0.0050(13) -0.0025(13) 0.0041(13)
C5 0.0404(17) 0.0464(19) 0.0299(15) 0.0101(13) 0.0026(13) 0.0010(14)
C6 0.049(2) 0.053(2) 0.057(2) 0.0179(18) -0.0016(17) -0.0136(17)
C7 0.066(2) 0.049(2) 0.0418(19) -0.0086(16) 0.0009(17) 0.0126(18)
C8 0.043(2) 0.065(3) 0.070(3) 0.005(2) 0.0219(19) 0.0097(18)
C9 0.055(2) 0.062(3) 0.058(2) -0.0019(19) -0.0195(19) 0.0060(19)
C10 0.065(3) 0.079(3) 0.0344(18) 0.0122(18) 0.0140(17) 0.002(2)
C21 0.0439(18) 0.0280(15) 0.0355(16) -0.0003(12) -0.0014(13) -0.0010(13)
C22 0.0377(17) 0.0362(17) 0.0359(16) -0.0034(12) 0.0056(13) -0.0062(13)
C23 0.0351(16) 0.0373(17) 0.0339(15) -0.0043(12) -0.0004(12) -0.0016(13)
C24 0.0413(17) 0.0363(17) 0.0322(15) -0.0057(12) 0.0006(13) 0.0004(13)
C25 0.0396(17) 0.0348(17) 0.0371(16) -0.0073(13) 0.0021(13) 0.0043(13)
C26 0.059(2) 0.043(2) 0.0423(19) 0.0044(15) -0.0059(16) 0.0018(16)
C27 0.046(2) 0.060(2) 0.047(2) -0.0022(17) 0.0118(16) -0.0116(17)
C28 0.041(2) 0.064(3) 0.057(2) 0.0008(19) -0.0100(17) -0.0046(17)
C29 0.063(2) 0.064(2) 0.0333(17) -0.0059(16) 0.0058(16) 0.0065(19)
C30 0.047(2) 0.052(2) 0.055(2) -0.0100(17) 0.0032(17) 0.0148(17)
C31 0.058(2) 0.0393(18) 0.0289(15) 0.0096(13) 0.0087(14) 0.0096(15)
C32 0.052(2) 0.0384(18) 0.0402(18) 0.0056(14) -0.0091(15) 0.0085(15)
C33 0.0379(17) 0.0390(18) 0.050(2) 0.0051(14) 0.0060(15) 0.0090(14)
C34 0.0496(19) 0.0303(16) 0.0344(16) 0.0014(12) 0.0071(14) 0.0082(13)
C35 0.0411(18) 0.0351(17) 0.0379(16) 0.0075(13) 0.0042(13) 0.0032(13)
C36 0.095(3) 0.067(3) 0.040(2) 0.0112(19) 0.023(2) 0.008(2)
C37 0.085(3) 0.061(3) 0.060(3) 0.007(2) -0.031(2) 0.006(2)
C38 0.044(2) 0.066(3) 0.104(4) 0.001(3) 0.023(2) 0.011(2)
C39 0.086(3) 0.049(2) 0.0403(19) -0.0044(16) 0.0134(19) 0.016(2)
C40 0.057(2) 0.049(2) 0.067(3) 0.0111(19) 0.0028(19) -0.0107(18)
C41 0.0331(18) 0.088(3) 0.0330(17) 0.0082(17) 0.0090(14) 0.0000(18)
C42 0.041(2) 0.144(5) 0.039(2) 0.027(3) 0.0120(17) 0.013(3)
C43 0.064(3) 0.096(4) 0.045(2) 0.015(2) 0.017(2) 0.012(2)
C44 0.0322(18) 0.074(3) 0.0305(16) 0.0022(15) 0.0104(14) 0.0013(15)
C45 0.042(2) 0.114(4) 0.0336(19) 0.012(2) 0.0088(16) 0.011(2)
C46 0.051(2) 0.097(4) 0.042(2) -0.005(2) 0.0131(18) 0.005(2)
C47 0.085(4) 0.127(6) 0.079(4) -0.011(4) 0.028(3) -0.009(4)
C48 0.064(3) 0.082(4) 0.098(4) -0.001(3) 0.014(3) -0.007(3)
C49 0.051(2) 0.061(3) 0.085(3) 0.004(2) -0.004(2) -0.010(2)
C50 0.039(2) 0.107(4) 0.069(3) 0.004(3) -0.008(2) 0.008(2)
C51 0.050(2) 0.050(2) 0.109(4) 0.011(3) 0.008(2) 0.0069(19)
C52 0.073(4) 0.091(4) 0.135(6) 0.024(4) 0.019(4) 0.003(3)
C53 0.070(4) 0.222(9) 0.086(4) 0.025(5) -0.010(3) 0.011(5)
C54 0.062(3) 0.069(3) 0.109(4) -0.007(3) 0.009(3) 0.005(2)
C55 0.056(3) 0.048(2) 0.094(4) 0.012(2) -0.009(2) 0.0092(19)
C56 0.035(2) 0.073(3) 0.068(3) 0.003(2) -0.0052(18) 0.0024(18)
C57 0.049(2) 0.049(2) 0.088(3) 0.002(2) 0.009(2) -0.0022(18)
C58 0.073(3) 0.077(4) 0.093(4) 0.012(3) 0.024(3) -0.001(3)
C59 0.078(4) 0.103(5) 0.079(4) -0.003(3) 0.029(3) 0.008(3)
C60 0.070(4) 0.144(6) 0.068(3) 0.006(3) -0.011(3) 0.003(3)

loop_
_atom_type_symbol
_atom_type_description
_atom_type_scat_dispersion_real
_atom_type_scat_dispersion_imag
_atom_type_scat_source
C C 0.0033 0.0016 'International Tables Vol C Tables 4.2.6.8 and 6.1.1.4'
H H 0.0000 0.0000 'International Tables Vol C Tables 4.2.6.8 and 6.1.1.4'
N N 0.0061 0.0033 'International Tables Vol C Tables 4.2.6.8 and 6.1.1.4'
O O 0.0106 0.0060 'International Tables Vol C Tables 4.2.6.8 and 6.1.1.4'
Sm Sm -0.1638 3.4418 'International Tables Vol C Tables 4.2.6.8 and 6.1.1.4'

loop_
_geom_angle_atom_site_label_1
_geom_angle_atom_site_label_2
_geom_angle_atom_site_label_3
_geom_angle
Cnt1 Sm1 N1 120.5
Cnt1 Sm1 N2 107.6
Cnt1 Sm1 O1 105.1
Cnt2 Sm1 N1 105.0
Cnt2 Sm1 N2 103.7
Cnt2 Sm1 O1 103.8
Cnt1 Sm1 Cnt2 130.9
Cnt3 Sm2 N3 106.6
Cnt3 Sm2 N4 104.1
Cnt3 Sm2 O2 102.4
Cnt4 Sm2 N3 118.9
Cnt4 Sm2 N4 106.4
Cnt4 Sm2 O2 107.4
Cnt3 Sm2 Cnt4 130.3
O1 Sm1 N1 74.72(7)
O1 Sm1 N2 102.59(8)
N1 Sm1 N2 28.43(8)
O1 Sm1 C15 81.41(6)
N1 Sm1 C15 86.01(7)
N2 Sm1 C15 95.58(7)
O1 Sm1 C15B 88.24(6)
N1 Sm1 C15B 79.13(7)
N2 Sm1 C15B 85.38(7)
C15 Sm1 C15B 11.2
O1 Sm1 C14B 78.68(6)
N1 Sm1 C14B 104.49(7)
N2 Sm1 C14B 115.86(7)
C15 Sm1 C14B 20.3
C15B Sm1 C14B 30.7
O1 Sm1 C3 88.67(8)
N1 Sm1 C3 135.84(9)
N2 Sm1 C3 132.06(9)
C15 Sm1 C3 132.31(8)
C15B Sm1 C3 142.05(8)
C14B Sm1 C3 112.02(8)
O1 Sm1 C11 109.54(6)
N1 Sm1 C11 83.09(7)
N2 Sm1 C11 78.78(7)
C15 Sm1 C11 30.3
C15B Sm1 C11 21.4
C14B Sm1 C11 44.0
C3 Sm1 C11 140.92(8)
O1 Sm1 C5 129.83(9)
N1 Sm1 C5 114.00(9)
N2 Sm1 C5 91.72(9)
C15 Sm1 C5 145.30(8)
C15B Sm1 C5 141.25(8)
C14B Sm1 C5 136.41(8)
C3 Sm1 C5 49.40(10)
C11 Sm1 C5 120.41(8)
O1 Sm1 C2 80.40(8)
N1 Sm1 C2 106.00(9)
N2 Sm1 C2 105.60(9)
C15 Sm1 C2 154.58(8)
C15B Sm1 C2 165.62(8)
C14B Sm1 C2 136.59(8)
C3 Sm1 C2 29.97(10)
C11 Sm1 C2 168.30(8)
C5 Sm1 C2 49.44(10)
O1 Sm1 C1 104.14(9)
N1 Sm1 C1 94.68(9)
N2 Sm1 C1 82.58(9)
C15 Sm1 C1 174.41(8)
C15B Sm1 C1 164.33(8)
C14B Sm1 C1 160.61(8)
C3 Sm1 C1 49.56(10)
C11 Sm1 C1 144.25(8)
C5 Sm1 C1 30.01(10)
C2 Sm1 C1 30.05(10)
O1 Sm1 C4 118.27(9)
N1 Sm1 C4 142.67(9)
N2 Sm1 C4 121.30(9)
C15 Sm1 C4 128.85(8)
C15B Sm1 C4 132.52(8)
C14B Sm1 C4 112.23(8)
C3 Sm1 C4 29.79(9)
C11 Sm1 C4 119.22(8)
C5 Sm1 C4 29.74(10)
C2 Sm1 C4 49.17(10)
C1 Sm1 C4 49.25(10)
O1 Sm1 C14 82.34(6)
N1 Sm1 C14 114.95(7)
N2 Sm1 C14 124.95(7)
C15 Sm1 C14 30.1
C15B Sm1 C14 39.6
C14B Sm1 C14 10.5
C3 Sm1 C14 102.54(8)
C11 Sm1 C14 49.3
C5 Sm1 C14 126.98(8)
C2 Sm1 C14 129.00(8)
C1 Sm1 C14 150.24(8)
C4 Sm1 C14 101.83(8)
O1 Sm1 C11B 118.52(6)
N1 Sm1 C11B 86.55(7)
N2 Sm1 C11B 77.94(7)
C15 Sm1 C11B 38.6
C15B Sm1 C11B 30.3
C14B Sm1 C11B 50.0
C3 Sm1 C11B 136.25(8)
C11 Sm1 C11B 9.0
C5 Sm1 C11B 111.42(8)
C2 Sm1 C11B 159.98(7)
C1 Sm1 C11B 135.89(8)
C4 Sm1 C11B 111.82(8)
C14 Sm1 C11B 53.7
O1 Sm1 C13B 102.33(6)
N1 Sm1 C13B 128.95(7)
N2 Sm1 C13B 127.18(7)
C15 Sm1 C13B 44.2
C15B Sm1 C13B 49.9
C14B Sm1 C13B 30.1
C3 Sm1 C13B 94.19(8)
C11 Sm1 C13B 49.1
C5 Sm1 C13B 106.34(8)
C2 Sm1 C13B 124.04(8)
C1 Sm1 C13B 133.61(8)
C4 Sm1 C13B 84.64(8)
C14 Sm1 C13B 21.8
C11B Sm1 C13B 49.2
O1 Sm1 C12B 128.04(6)
N1 Sm1 C12B 115.84(7)
N2 Sm1 C12B 102.22(7)
C15 Sm1 C12B 51.3
C15B Sm1 C12B 49.5
C14B Sm1 C12B 49.4
C3 Sm1 C12B 106.70(8)
C11 Sm1 C12B 35.0
C5 Sm1 C12B 93.99(8)
C2 Sm1 C12B 133.72(8)
C1 Sm1 C12B 123.83(8)
C4 Sm1 C12B 84.76(8)
C14 Sm1 C12B 46.2
C11B Sm1 C12B 29.6
C13B Sm1 C12B 29.5
O1 Sm1 C12 128.52(6)
N1 Sm1 C12 109.36(7)
N2 Sm1 C12 96.09(7)
C15 Sm1 C12 49.0
C15B Sm1 C12 45.8
C14B Sm1 C12 50.1
C3 Sm1 C12 112.87(8)
C11 Sm1 C12 29.5
C5 Sm1 C12 96.50(8)
C2 Sm1 C12 139.01(8)
C1 Sm1 C12 125.77(8)
C4 Sm1 C12 89.85(8)
C14 Sm1 C12 48.4
C11B Sm1 C12 23.4
C13B Sm1 C12 34.1
C12B Sm1 C12 6.5
O1 Sm1 C13 109.89(6)
N1 Sm1 C13 130.83(7)
N2 Sm1 C13 124.38(7)
C15 Sm1 C13 48.8
C15B Sm1 C13 52.9
C14B Sm1 C13 36.8
C3 Sm1 C13 93.21(8)
C11 Sm1 C13 48.5
C5 Sm1 C13 99.98(8)
C2 Sm1 C13 123.14(8)
C1 Sm1 C13 128.34(8)
C4 Sm1 C13 80.26(8)
C14 Sm1 C13 29.2
C11B Sm1 C13 47.1
C13B Sm1 C13 7.6
C12B Sm1 C13 23.6
C12 Sm1 C13 28.9
O2 Sm2 N3 74.97(7)
O2 Sm2 N4 103.26(8)
N3 Sm2 N4 28.55(8)
O2 Sm2 C21 80.45(8)
N3 Sm2 C21 86.50(9)
N4 Sm2 C21 94.89(9)
O2 Sm2 C25 108.55(9)
N3 Sm2 C25 83.29(9)
N4 Sm2 C25 77.76(9)
C21 Sm2 C25 30.30(9)
O2 Sm2 C22 81.25(8)
N3 Sm2 C22 115.85(9)
N4 Sm2 C22 124.74(9)
C21 Sm2 C22 30.57(10)
C25 Sm2 C22 49.99(10)
O2 Sm2 C33 92.79(9)
N3 Sm2 C33 136.88(10)
N4 Sm2 C33 131.73(9)
C21 Sm2 C33 132.88(10)
C25 Sm2 C33 139.10(10)
C22 Sm2 C33 102.37(10)
O2 Sm2 C34 82.16(8)
N3 Sm2 C34 107.02(9)
N4 Sm2 C34 107.42(9)
C21 Sm2 C34 154.33(10)
C25 Sm2 C34 167.05(10)
C22 Sm2 C34 127.56(10)
C33 Sm2 C34 29.87(10)
O2 Sm2 C31 130.93(9)
N3 Sm2 C31 110.02(10)
N4 Sm2 C31 88.53(9)
C21 Sm2 C31 146.70(10)
C25 Sm2 C31 120.51(10)
C22 Sm2 C31 129.87(10)
C33 Sm2 C31 49.09(10)
C34 Sm2 C31 49.12(9)
O2 Sm2 C35 103.71(9)
N3 Sm2 C35 92.86(9)
N4 Sm2 C35 82.50(9)
C21 Sm2 C35 175.48(9)
C25 Sm2 C35 145.18(10)
C22 Sm2 C35 150.99(10)
C33 Sm2 C35 49.35(10)
C34 Sm2 C35 29.82(9)
C31 Sm2 C35 29.97(10)
O2 Sm2 C24 128.33(9)
N3 Sm2 C24 109.67(9)
N4 Sm2 C24 94.88(9)
C21 Sm2 C24 49.75(9)
C25 Sm2 C24 30.03(9)
C22 Sm2 C24 49.52(9)
C33 Sm2 C24 110.14(10)
C34 Sm2 C24 137.13(10)
C31 Sm2 C24 96.98(10)
C35 Sm2 C24 126.62(10)
O2 Sm2 C32 122.40(9)
N3 Sm2 C32 139.21(10)
N4 Sm2 C32 117.52(10)
C21 Sm2 C32 130.07(10)
C25 Sm2 C32 118.11(10)
C22 Sm2 C32 103.79(11)
C33 Sm2 C32 29.63(10)
C34 Sm2 C32 48.95(10)
C31 Sm2 C32 29.60(11)
C35 Sm2 C32 49.14(10)
C24 Sm2 C32 88.36(10)
O2 Sm2 C23 109.29(8)
N3 Sm2 C23 132.05(9)
N4 Sm2 C23 124.03(9)
C21 Sm2 C23 49.58(9)
C25 Sm2 C23 49.41(9)
C22 Sm2 C23 29.72(9)
C33 Sm2 C23 91.07(10)
C34 Sm2 C23 120.92(10)
C31 Sm2 C23 101.98(10)
C35 Sm2 C23 129.26(10)
C24 Sm2 C23 29.79(9)
C32 Sm2 C23 80.49(10)
N2 N1 O2 120.0(2)
N2 N1 Sm1 76.17(17)
O2 N1 Sm1 163.75(19)
N1 N2 C41 118.5(3)
N1 N2 Sm1 75.40(16)
C41 N2 Sm1 166.1(2)
N4 N3 O1 120.1(2)
N4 N3 Sm2 76.26(17)
O1 N3 Sm2 163.61(19)
N3 N4 C44 117.8(3)
N3 N4 Sm2 75.18(16)
C44 N4 Sm2 167.0(2)
N3 O1 Sm1 121.26(17)
N1 O2 Sm2 120.50(17)
C5 C1 C2 107.3(3)
C5 C1 C6 124.2(3)
C2 C1 C6 127.8(3)
C5 C1 Sm1 74.43(18)
C2 C1 Sm1 74.63(17)
C6 C1 Sm1 124.3(2)
C3 C2 C1 107.9(3)
C3 C2 C7 123.4(3)
C1 C2 C7 128.2(3)
C3 C2 Sm1 74.29(18)
C1 C2 Sm1 75.32(18)
C7 C2 Sm1 122.0(2)
C4 C3 C2 108.4(3)
C4 C3 C8 126.7(3)
C2 C3 C8 124.7(3)
C4 C3 Sm1 76.77(18)
C2 C3 Sm1 75.73(18)
C8 C3 Sm1 117.9(2)
C3 C4 C5 107.8(3)
C3 C4 C9 126.5(3)
C5 C4 C9 124.1(3)
C3 C4 Sm1 73.43(18)
C5 C4 Sm1 73.96(18)
C9 C4 Sm1 129.7(3)
C4 C5 C1 108.5(3)
C4 C5 C10 125.6(3)
C1 C5 C10 125.4(3)
C4 C5 Sm1 76.31(18)
C1 C5 Sm1 75.56(17)
C10 C5 Sm1 120.9(2)
C12 C11 C15 108.0
C12 C11 C16 125.9
C15 C11 C16 126.0
C12 C11 Sm1 79.0
C15 C11 Sm1 73.3
C16 C11 Sm1 114.0
C11 C12 C13 108.0
C11 C12 C17 126.0
C13 C12 C17 126.0
C11 C12 Sm1 71.5
C13 C12 Sm1 76.3
C17 C12 Sm1 118.1
C14 C13 C12 108.0
C14 C13 C18 126.0
C12 C13 C18 126.0
C14 C13 Sm1 72.2
C12 C13 Sm1 74.7
C18 C13 Sm1 119.0
C15 C14 C13 108.0
C15 C14 C19 126.0
C13 C14 C19 126.0
C15 C14 Sm1 72.1
C13 C14 Sm1 78.6
C19 C14 Sm1 115.4
C14 C15 C11 108.0
C14 C15 C20 125.9
C11 C15 C20 126.0
C14 C15 Sm1 77.8
C11 C15 Sm1 76.4
C20 C15 Sm1 112.4
C12B C11B C15B 108.0
C12B C11B C16B 126.0
C15B C11B C16B 126.1
C12B C11B Sm1 77.4
C15B C11B Sm1 72.0
C16B C11B Sm1 116.6
C11B C12B C13B 108.0
C11B C12B C17B 126.0
C13B C12B C17B 126.0
C11B C12B Sm1 73.0
C13B C12B Sm1 73.9
C17B C12B Sm1 119.0
C14B C13B C12B 108.0
C14B C13B C18B 126.0
C12B C13B C18B 126.0
C14B C13B Sm1 71.8
C12B C13B Sm1 76.6
C18B C13B Sm1 117.5
C13B C14B C15B 108.0
C13B C14B C19B 126.0
C15B C14B C19B 126.0
C13B C14B Sm1 78.0
C15B C14B Sm1 74.1
C19B C14B Sm1 114.2
C14B C15B C11B 108.1
C14B C15B C20B 125.9
C11B C15B C20B 126.0
C14B C15B Sm1 75.2
C11B C15B Sm1 77.6
C20B C15B Sm1 113.6
C25 C21 C22 108.1(3)
C25 C21 C26 126.9(3)
C22 C21 C26 124.9(3)
C25 C21 Sm2 75.96(18)
C22 C21 Sm2 76.03(18)
C26 C21 Sm2 117.5(2)
C23 C22 C21 107.9(3)
C23 C22 C27 125.4(3)
C21 C22 C27 126.6(3)
C23 C22 Sm2 77.45(18)
C21 C22 Sm2 73.40(17)
C27 C22 Sm2 118.5(2)
C22 C23 C24 108.0(3)
C22 C23 C28 124.5(3)
C24 C23 C28 126.0(3)
C22 C23 Sm2 72.83(17)
C24 C23 Sm2 74.19(18)
C28 C23 Sm2 129.5(2)
C25 C24 C23 107.9(3)
C25 C24 C29 125.0(3)
C23 C24 C29 126.8(3)
C25 C24 Sm2 73.40(17)
C23 C24 Sm2 76.03(17)
C29 C24 Sm2 121.8(2)
C21 C25 C24 108.1(3)
C21 C25 C30 125.8(3)
C24 C25 C30 125.8(3)
C21 C25 Sm2 73.74(17)
C24 C25 Sm2 76.57(18)
C30 C25 Sm2 121.1(2)
C32 C31 C35 108.5(3)
C32 C31 C36 125.0(3)
C35 C31 C36 126.0(4)
C32 C31 Sm2 76.48(18)
C35 C31 Sm2 75.06(18)
C36 C31 Sm2 121.4(2)
C33 C32 C31 107.6(3)
C33 C32 C37 126.4(4)
C31 C32 C37 124.2(4)
C33 C32 Sm2 73.47(18)
C31 C32 Sm2 73.93(18)
C37 C32 Sm2 130.2(3)
C34 C33 C32 108.2(3)
C34 C33 C38 125.2(3)
C32 C33 C38 126.3(4)
C34 C33 Sm2 75.11(18)
C32 C33 Sm2 76.90(19)
C38 C33 Sm2 119.5(3)
C33 C34 C35 108.5(3)
C33 C34 C39 123.3(3)
C35 C34 C39 127.8(3)
C33 C34 Sm2 75.02(19)
C35 C34 Sm2 75.53(18)
C39 C34 Sm2 121.9(2)
C34 C35 C31 107.2(3)
C34 C35 C40 128.4(3)
C31 C35 C40 123.7(3)
C34 C35 Sm2 74.65(18)
C31 C35 Sm2 74.97(19)
C40 C35 Sm2 123.7(2)
N2 C41 C42 110.1(3)
C43 C42 C41 129.4(5)
N4 C44 C45 110.0(3)
C46 C45 C44 127.5(4)
C52 C47 C48 115.7(7)
C49 C48 C47 125.9(6)
C48 C49 C50 115.7(5)
C51 C50 C53 119.9(6)
C51 C50 C49 120.2(5)
C53 C50 C49 119.9(6)
C50 C51 C52 118.1(5)
C47 C52 C51 124.3(7)
C59 C54 C55 120.9(5)
C56 C55 C54 119.6(5)
C55 C56 C57 119.2(5)
C55 C56 C60 120.8(5)
C57 C56 C60 120.0(5)
C58 C57 C56 119.4(5)
C59 C58 C57 122.1(5)
C54 C59 C58 118.8(6)

loop_
_geom_bond_atom_site_label_1
_geom_bond_atom_site_label_2
_geom_bond_distance
Sm1 Cnt1 2.464
Sm1 Cnt2 2.486
Sm2 Cnt3 2.449
Sm2 Cnt4 2.469
Sm1 O1 2.419(2)
Sm1 N1 2.556(3)
Sm1 N2 2.565(3)
Sm1 C15 2.6943(16)
Sm1 C15B 2.6955(17)
Sm1 C14B 2.7094(15)
Sm1 C3 2.722(3)
Sm1 C11 2.7339(16)
Sm1 C5 2.735(3)
Sm1 C2 2.740(3)
Sm1 C1 2.749(3)
Sm1 C4 2.764(3)
Sm1 C14 2.7674(14)
Sm1 C11B 2.7678(15)
Sm1 C13B 2.7895(15)
Sm1 C12B 2.8245(14)
Sm1 C12 2.8294(14)
Sm1 C13 2.8495(15)
Sm2 O2 2.424(2)
Sm2 N3 2.552(3)
Sm2 N4 2.564(3)
Sm2 C21 2.684(3)
Sm2 C25 2.713(3)
Sm2 C22 2.718(3)
Sm2 C33 2.732(3)
Sm2 C34 2.733(3)
Sm2 C31 2.743(3)
Sm2 C35 2.744(3)
Sm2 C24 2.753(3)
Sm2 C32 2.776(3)
Sm2 C23 2.777(3)
N1 N2 1.258(3)
N1 O2 1.306(3)
N2 C41 1.477(4)
N3 N4 1.262(3)
N3 O1 1.302(3)
N4 C44 1.475(4)
C1 C5 1.420(5)
C1 C2 1.423(5)
C1 C6 1.497(5)
C2 C3 1.413(5)
C2 C7 1.501(4)
C3 C4 1.411(4)
C3 C8 1.507(5)
C4 C5 1.411(5)
C4 C9 1.505(5)
C5 C10 1.498(3)
C11 C12 1.4179
C11 C15 1.4195
C11 C16 1.5076
C12 C13 1.4195
C12 C17 1.5087
C13 C14 1.4190
C13 C18 1.5095
C14 C15 1.4182
C14 C19 1.5091
C15 C20 1.5076
C11B C12B 1.4299
C11B C15B 1.4311
C11B C16B 1.5210
C12B C13B 1.4315
C12B C17B 1.5211
C13B C14B 1.4304
C13B C18B 1.5222
C14B C15B 1.4305
C14B C19B 1.5216
C15B C20B 1.5197
C21 C25 1.411(4)
C21 C22 1.424(4)
C21 C26 1.491(4)
C22 C23 1.410(4)
C22 C27 1.504(4)
C23 C24 1.422(4)
C23 C28 1.505(4)
C24 C25 1.417(4)
C24 C29 1.502(4)
C25 C30 1.506(4)
C31 C32 1.410(5)
C31 C35 1.419(5)
C31 C36 1.507(5)
C32 C33 1.409(5)
C32 C37 1.507(5)
C33 C34 1.408(5)
C33 C38 1.512(5)
C34 C35 1.409(4)
C34 C39 1.504(4)
C35 C40 1.497(5)
C41 C42 1.495(5)
C42 C43 1.205(6)
C44 C45 1.497(5)
C45 C46 1.236(6)
C47 C52 1.312(9)
C47 C48 1.379(8)
C48 C49 1.360(7)
C49 C50 1.426(7)
C50 C51 1.369(7)
C50 C53 1.416(8)
C51 C52 1.406(8)
C54 C59 1.361(8)
C54 C55 1.392(7)
C55 C56 1.384(6)
C56 C57 1.385(6)
C56 C60 1.485(7)
C57 C58 1.372(7)
C58 C59 1.363(8)
